data_4108262
loop_
_publ_author_name
'Claudia H. Swanson'
'Harris A. Shaikh'
'David L. Rogow'
'Allen G. Oliver'
'Charles F. Campana'
'Scott R. J. Oliver'

_publ_contact_author_address
;
Department of Chemistry and Biochemistry,
University of California, Santa Cruz,
1156 High Street,
Santa Cruz, CA 95064
USA
;
_publ_contact_author_email soliver@chemsitry.ucsc.edu
_publ_contact_author_fax '+1 831 459 2935'
_publ_contact_author_name 'Scott R. J. Oliver'
_publ_contact_author_phone '+1 831 459 4676'
_publ_section_title
;
 Antimony Oxide Hydroxide Ethanedisulfonate: a Cationic Layered Metal
 Oxide for Lewis Acid Applications
;
_journal_name_full 'Journal of the American Chemical Society'
_journal_page_first 11737
_journal_page_last 11741
_journal_paper_doi 10.1021/ja802420h
_journal_volume 130
_journal_year 2008
_chemical_formula_moiety '(Sb4 O6 H2),(C2 H4 O6 S2), 0.5(H2 O)'
_chemical_formula_sum 'C2 H7.5 O12.5 S2 Sb4'
_chemical_formula_weight 782.70
_chemical_name_systematic
; 
 ? 
;
_space_group_IT_number 56
_symmetry_cell_setting orthorhombic
_symmetry_space_group_name_Hall '-P 2ab 2ac'
_symmetry_space_group_name_H-M 'P c c n'
_atom_sites_solution_hydrogens geom
_atom_sites_solution_primary direct
_atom_sites_solution_secondary difmap
_audit_creation_method SHELXL-97
_cell_angle_alpha 90.00
_cell_angle_beta 90.00
_cell_angle_gamma 90.00
_cell_formula_units_Z 4
_cell_length_a 21.8217(9)
_cell_length_b 7.2520(3)
_cell_length_c 8.7815(4)
_cell_measurement_reflns_used 6869
_cell_measurement_temperature 150(2)
_cell_measurement_theta_max 28.30
_cell_measurement_theta_min 2.96
_cell_volume 1389.68(10)
_computing_cell_refinement 'Bruker SAINT v7.34'
_computing_data_collection 'Bruker APEX-II v2.1'
_computing_data_reduction 'Bruker SAINT v7.34'
_computing_structure_refinement 'SHELXL-97 (Sheldrick, 1997)'
_computing_structure_solution 'SHELXS-97 (Sheldrick, 1990)'
_diffrn_ambient_temperature 150(2)
_diffrn_detector_area_resol_mean 83.33
_diffrn_measured_fraction_theta_full 0.999
_diffrn_measured_fraction_theta_max 0.999
_diffrn_measurement_device_type 'Bruker APEX-II'
_diffrn_measurement_method \w/2\q-scans
_diffrn_radiation_monochromator graphite
_diffrn_radiation_source 'fine-focus sealed tube'
_diffrn_radiation_type MoK\a
_diffrn_radiation_wavelength 0.71073
_diffrn_reflns_av_R_equivalents 0.0242
_diffrn_reflns_av_sigmaI/netI 0.0140
_diffrn_reflns_limit_h_max 29
_diffrn_reflns_limit_h_min -28
_diffrn_reflns_limit_k_max 9
_diffrn_reflns_limit_k_min -9
_diffrn_reflns_limit_l_max 11
_diffrn_reflns_limit_l_min -11
_diffrn_reflns_number 12944
_diffrn_reflns_theta_full 28.30
_diffrn_reflns_theta_max 28.30
_diffrn_reflns_theta_min 1.87
_exptl_absorpt_coefficient_mu 8.053
_exptl_absorpt_correction_T_max 0.6436
_exptl_absorpt_correction_T_min 0.3251
_exptl_absorpt_correction_type numerical
_exptl_absorpt_process_details 'Sheldrick, 2005'
_exptl_crystal_colour colorless
_exptl_crystal_density_diffrn 3.741
_exptl_crystal_description plate
_exptl_crystal_F_000 1422
_exptl_crystal_size_max 0.18
_exptl_crystal_size_mid 0.13
_exptl_crystal_size_min 0.06
_refine_diff_density_max 0.580
_refine_diff_density_min -0.841
_refine_diff_density_rms 0.148
_refine_ls_extinction_method none
_refine_ls_goodness_of_fit_ref 1.430
_refine_ls_hydrogen_treatment mixed
_refine_ls_matrix_type full
_refine_ls_number_parameters 96
_refine_ls_number_reflns 1731
_refine_ls_number_restraints 0
_refine_ls_restrained_S_all 1.430
_refine_ls_R_factor_all 0.0188
_refine_ls_R_factor_gt 0.0166
_refine_ls_shift/su_max 0.003
_refine_ls_shift/su_mean 0.000
_refine_ls_structure_factor_coef Fsqd
_refine_ls_weighting_details 'calc w=1/[\s^2^(Fo^2^)+(0.0167P)^2^+0.0000P] where P=(Fo^2^+2Fc^2^)/3'
_refine_ls_weighting_scheme calc
_refine_ls_wR_factor_gt 0.0403
_refine_ls_wR_factor_ref 0.0407
_reflns_number_gt 1605
_reflns_number_total 1731
_reflns_threshold_expression >2sigma(I)
_cod_data_source_file ja802420h-file002.cif
_cod_data_source_block xsc06002
_cod_original_formula_sum 'C2 H7.50 O12.50 S2 Sb4'
_cod_database_code 4108262

loop_
_symmetry_equiv_pos_as_xyz
'x, y, z'
'-x+1/2, -y+1/2, z'
'-x, y+1/2, -z+1/2'
'x+1/2, -y, -z+1/2'
'-x, -y, -z'
'x-1/2, y-1/2, -z'
'x, -y-1/2, z-1/2'
'-x-1/2, y, z-1/2'

loop_
_atom_site_label
_atom_site_type_symbol
_atom_site_fract_x
_atom_site_fract_y
_atom_site_fract_z
_atom_site_U_iso_or_equiv
_atom_site_adp_type
_atom_site_occupancy
_atom_site_symmetry_multiplicity
_atom_site_calc_flag
_atom_site_refinement_flags
Sb1 Sb 0.487142(9) 0.19287(3) 0.095471(19) 0.00753(6) Uani 1 1 d .
Sb2 Sb 0.606942(9) 0.23851(2) 0.35046(2) 0.00779(6) Uani 1 1 d .
S1 S 0.65472(3) -0.17029(9) 0.19846(7) 0.00958(14) Uani 1 1 d .
O1 O 0.58526(10) 0.3631(3) 0.0563(2) 0.0102(4) Uani 1 1 d .
H1 H 0.5949(17) 0.451(5) 0.067(4) 0.012 Uiso 1 1 d .
O2 O 0.53787(9) 0.1033(3) 0.2631(2) 0.0092(4) Uani 1 1 d .
O3 O 0.54222(9) 0.0754(3) -0.0717(2) 0.0095(4) Uani 1 1 d .
O4 O 0.65323(10) -0.0691(3) 0.3442(2) 0.0116(4) Uani 1 1 d .
O5 O 0.66089(11) -0.0488(3) 0.0686(2) 0.0167(5) Uani 1 1 d .
O6 O 0.60306(10) -0.3003(3) 0.1871(2) 0.0144(4) Uani 1 1 d .
C1 C 0.72090(13) -0.3092(4) 0.2055(3) 0.0123(6) Uani 1 1 d .
H1A H 0.7199 -0.3860 0.2987 0.015 Uiso 1 1 calc R
H1B H 0.7215 -0.3928 0.1164 0.015 Uiso 1 1 calc R
O10 O 0.7500 0.2500 -0.001(2) 0.121(5) Uiso 0.50 2 d SP

loop_
_atom_site_aniso_label
_atom_site_aniso_U_11
_atom_site_aniso_U_22
_atom_site_aniso_U_33
_atom_site_aniso_U_23
_atom_site_aniso_U_13
_atom_site_aniso_U_12
Sb1 0.00792(11) 0.00731(10) 0.00737(10) -0.00022(6) -0.00080(7) 0.00059(7)
Sb2 0.00614(10) 0.00932(10) 0.00792(10) -0.00013(6) -0.00021(7) -0.00040(7)
S1 0.0070(3) 0.0104(3) 0.0113(3) -0.0014(2) -0.0002(3) 0.0016(3)
O1 0.0138(11) 0.0077(9) 0.0091(9) -0.0011(8) 0.0012(8) -0.0028(9)
O2 0.0083(10) 0.0114(9) 0.0080(9) 0.0008(7) -0.0028(8) -0.0011(8)
O3 0.0101(11) 0.0087(9) 0.0095(9) -0.0011(7) 0.0009(8) -0.0015(8)
O4 0.0101(11) 0.0135(10) 0.0113(9) -0.0039(8) -0.0010(8) 0.0038(8)
O5 0.0142(12) 0.0219(12) 0.0139(10) 0.0058(8) 0.0004(8) 0.0051(9)
O6 0.0079(11) 0.0164(10) 0.0189(10) -0.0066(9) 0.0002(9) -0.0013(8)
C1 0.0080(15) 0.0121(13) 0.0169(14) -0.0003(11) 0.0024(12) 0.0015(12)

loop_
_atom_type_symbol
_atom_type_description
_atom_type_scat_dispersion_real
_atom_type_scat_dispersion_imag
_atom_type_scat_source
C C 0.0033 0.0016 'International Tables Vol C Tables 4.2.6.8 and 6.1.1.4'
H H 0.0000 0.0000 'International Tables Vol C Tables 4.2.6.8 and 6.1.1.4'
O O 0.0106 0.0060 'International Tables Vol C Tables 4.2.6.8 and 6.1.1.4'
S S 0.1246 0.1234 'International Tables Vol C Tables 4.2.6.8 and 6.1.1.4'
Sb Sb -0.5866 1.5461 'International Tables Vol C Tables 4.2.6.8 and 6.1.1.4'

loop_
_geom_angle_atom_site_label_1
_geom_angle_atom_site_label_2
_geom_angle_atom_site_label_3
_geom_angle
_geom_angle_site_symmetry_1
_geom_angle_site_symmetry_3
O2 Sb1 O3 86.47(8) . 5_655
O2 Sb1 O3 93.91(8) . .
O3 Sb1 O3 73.81(9) 5_655 .
O2 Sb1 O1 77.43(7) . .
O3 Sb1 O1 136.09(7) 5_655 .
O3 Sb1 O1 67.01(7) . .
O2 Sb1 Sb1 90.26(6) . 5_655
O3 Sb1 Sb1 37.12(5) 5_655 5_655
O3 Sb1 Sb1 36.69(5) . 5_655
O1 Sb1 Sb1 101.70(5) . 5_655
O2 Sb2 O1 89.28(8) . 7_566
O2 Sb2 O3 86.02(8) . 7_566
O1 Sb2 O3 77.36(8) 7_566 7_566
O2 Sb2 O4 81.50(8) . .
O1 Sb2 O4 77.47(8) 7_566 .
O3 Sb2 O4 151.96(7) 7_566 .
O5 S1 O6 114.03(13) . .
O5 S1 O4 112.52(12) . .
O6 S1 O4 111.11(12) . .
O5 S1 C1 107.42(13) . .
O6 S1 C1 105.29(13) . .
O4 S1 C1 105.77(13) . .
Sb2 O1 Sb1 98.32(8) 7_565 .
Sb2 O1 H1 114(3) 7_565 .
Sb1 O1 H1 135(3) . .
Sb1 O2 Sb2 124.46(10) . .
Sb1 O3 Sb2 142.65(10) 5_655 7_565
Sb1 O3 Sb1 106.19(9) 5_655 .
Sb2 O3 Sb1 111.14(8) 7_565 .
S1 O4 Sb2 118.76(11) . .
C1 C1 S1 111.0(3) 2_645 .
C1 C1 H1A 109.4 2_645 .
S1 C1 H1A 109.4 . .
C1 C1 H1B 109.4 2_645 .
S1 C1 H1B 109.4 . .
H1A C1 H1B 108.0 . .

loop_
_geom_bond_atom_site_label_1
_geom_bond_atom_site_label_2
_geom_bond_distance
_geom_bond_site_symmetry_2
Sb1 O2 1.9529(19) .
Sb1 O3 2.0591(19) 5_655
Sb1 O3 2.0796(19) .
Sb1 O1 2.495(2) .
Sb1 Sb1 3.3094(4) 5_655
Sb2 O2 1.9552(19) .
Sb2 O1 2.008(2) 7_566
Sb2 O3 2.070(2) 7_566
Sb2 O4 2.4497(19) .
S1 O5 1.448(2) .
S1 O6 1.473(2) .
S1 O4 1.4757(19) .
S1 C1 1.762(3) .
O1 Sb2 2.008(2) 7_565
O1 H1 0.68(4) .
O3 Sb1 2.0591(19) 5_655
O3 Sb2 2.070(2) 7_565
C1 C1 1.533(6) 2_645
C1 H1A 0.9900 .
C1 H1B 0.9900 .

loop_
_geom_hbond_atom_site_label_D
_geom_hbond_atom_site_label_H
_geom_hbond_atom_site_label_A
_geom_hbond_distance_DH
_geom_hbond_distance_HA
_geom_hbond_distance_DA
_geom_hbond_angle_DHA
_geom_hbond_site_symmetry_A
O1 H1 O6 0.68(4) 2.10(4) 2.726(3) 155(4) 1_565

loop_
_geom_torsion_atom_site_label_1
_geom_torsion_atom_site_label_2
_geom_torsion_atom_site_label_3
_geom_torsion_atom_site_label_4
_geom_torsion
_geom_torsion_site_symmetry_1
_geom_torsion_site_symmetry_4
O2 Sb1 O1 Sb2 118.05(10) . 7_565
O3 Sb1 O1 Sb2 46.88(13) 5_655 7_565
O3 Sb1 O1 Sb2 18.23(8) . 7_565
Sb1 Sb1 O1 Sb2 30.43(8) 5_655 7_565
O3 Sb1 O2 Sb2 163.37(12) 5_655 .
O3 Sb1 O2 Sb2 89.88(12) . .
O1 Sb1 O2 Sb2 24.49(11) . .
Sb1 Sb1 O2 Sb2 126.42(11) 5_655 .
O1 Sb2 O2 Sb1 144.83(12) 7_566 .
O3 Sb2 O2 Sb1 67.45(12) 7_566 .
O4 Sb2 O2 Sb1 -137.74(12) . .
O2 Sb1 O3 Sb1 85.17(9) . 5_655
O3 Sb1 O3 Sb1 0.0 5_655 5_655
O1 Sb1 O3 Sb1 159.75(11) . 5_655
O2 Sb1 O3 Sb2 -93.36(10) . 7_565
O3 Sb1 O3 Sb2 -178.54(15) 5_655 7_565
O1 Sb1 O3 Sb2 -18.79(8) . 7_565
Sb1 Sb1 O3 Sb2 -178.54(15) 5_655 7_565
O5 S1 O4 Sb2 32.54(17) . .
O6 S1 O4 Sb2 -96.71(14) . .
C1 S1 O4 Sb2 149.54(13) . .
O2 Sb2 O4 S1 54.65(13) . .
O1 Sb2 O4 S1 145.80(15) 7_566 .
O3 Sb2 O4 S1 119.19(15) 7_566 .
O5 S1 C1 C1 53.85(12) . 2_645
O6 S1 C1 C1 175.74(9) . 2_645
O4 S1 C1 C1 -66.54(10) . 2_645
